data_7003328
loop_
_publ_author_name
'P\'erez, Julio'
'Riera, Luc\'ia'
'Ion, Laura'
'Riera, V\'ictor'
'Anderson, Kirsty M.'
'Steed, Jonathan W.'
'Miguel, Daniel'

_publ_section_title
;
 Second-sphere interaction of anions with a weakly binding metal
 complex host: probing the effect of counteranions
;
_journal_issue 7
_journal_name_full 'Dalton Transactions'
_journal_page_first 878
_journal_page_last 886
_journal_paper_doi 10.1039/b715599A
_journal_year 2008
_chemical_formula_moiety ' C15 H18 N6 O3 Re, H O4 S, C H2 Cl2'
_chemical_formula_sum 'C16 H21 Cl2 N6 O7 Re S'
_chemical_formula_weight 698.55
_chemical_name_systematic
;
?
;
_space_group_IT_number 2
_symmetry_cell_setting triclinic
_symmetry_space_group_name_Hall '-P 1'
_symmetry_space_group_name_H-M 'P -1'
_atom_sites_solution_hydrogens geom
_atom_sites_solution_primary direct
_atom_sites_solution_secondary difmap
_audit_creation_method SHELXL-97
_cell_angle_alpha 97.15(3)
_cell_angle_beta 96.72(3)
_cell_angle_gamma 107.55(3)
_cell_formula_units_Z 2
_cell_length_a 7.1111(14)
_cell_length_b 10.866(2)
_cell_length_c 16.743(3)
_cell_measurement_temperature 293(2)
_cell_volume 1207.5(5)
_computing_data_collection 'Collect (Bruker AXS BV, 1997-2004)'
_computing_molecular_graphics 'Bruker SHELXTL'
_computing_publication_material 'Bruker SHELXTL'
_computing_structure_refinement 'SHELXL-97 (Sheldrick, 1997)'
_computing_structure_solution 'SHELXS-97 (Sheldrick, 1990)'
_diffrn_ambient_temperature 293(2)
_diffrn_detector_area_resol_mean 9
_diffrn_measured_fraction_theta_full 0.982
_diffrn_measured_fraction_theta_max 0.982
_diffrn_measurement_device_type KappaCCD
_diffrn_measurement_method CCD
_diffrn_radiation_monochromator graphite
_diffrn_radiation_source 'fine-focus sealed tube'
_diffrn_radiation_type CuK\a
_diffrn_radiation_wavelength 1.54184
_diffrn_reflns_av_R_equivalents 0.0966
_diffrn_reflns_av_sigmaI/netI 0.1031
_diffrn_reflns_limit_h_max 8
_diffrn_reflns_limit_h_min -8
_diffrn_reflns_limit_k_max 13
_diffrn_reflns_limit_k_min -12
_diffrn_reflns_limit_l_max 20
_diffrn_reflns_limit_l_min -20
_diffrn_reflns_number 6292
_diffrn_reflns_theta_full 68.87
_diffrn_reflns_theta_max 68.87
_diffrn_reflns_theta_min 2.70
_exptl_absorpt_coefficient_mu 13.129
_exptl_absorpt_correction_T_max 1.467
_exptl_absorpt_correction_T_min 0.728
_exptl_absorpt_correction_type multi-scan
_exptl_absorpt_process_details
;
R.H. Blessing, Acta Cryst. (1995), A51, 33-38
;
_exptl_crystal_colour colourless
_exptl_crystal_density_diffrn 1.921
_exptl_crystal_density_method 'not measured'
_exptl_crystal_description prism
_exptl_crystal_F_000 680
_exptl_crystal_size_max 0.25
_exptl_crystal_size_mid 0.10
_exptl_crystal_size_min 0.07
_refine_diff_density_max 2.837
_refine_diff_density_min -2.946
_refine_diff_density_rms 0.363
_refine_ls_extinction_coef 0.0047(6)
_refine_ls_extinction_expression Fc^*^=kFc[1+0.001xFc^2^\l^3^/sin(2\q)]^-1/4^
_refine_ls_extinction_method SHELXL
_refine_ls_goodness_of_fit_ref 1.122
_refine_ls_hydrogen_treatment constr
_refine_ls_matrix_type full
_refine_ls_number_parameters 278
_refine_ls_number_reflns 4407
_refine_ls_number_restraints 0
_refine_ls_restrained_S_all 1.122
_refine_ls_R_factor_all 0.0851
_refine_ls_R_factor_gt 0.0697
_refine_ls_shift/su_max 0.000
_refine_ls_shift/su_mean 0.000
_refine_ls_structure_factor_coef Fsqd
_refine_ls_weighting_details 'calc w=1/[\s^2^(Fo^2^)+(0.1546P)^2^+3.7547P] where P=(Fo^2^+2Fc^2^)/3'
_refine_ls_weighting_scheme calc
_refine_ls_wR_factor_gt 0.1880
_refine_ls_wR_factor_ref 0.2310
_reflns_number_gt 3963
_reflns_number_total 4407
_reflns_threshold_expression >2sigma(I)
_cod_data_source_file b715599A.txt
_cod_data_source_block Compound_6_(li387)
_cod_depositor_comments
;
The following automatic conversions were performed:
'_symmetry_cell_setting' value 'Triclinic' changed to 'triclinic'
according to '/home/saulius/struct/CIF-dictionaries/cif_core.dic'
dictionary named 'cif_core.dic' version 2.4.1 from
2010-06-29.

'_exptl_absorpt_correction_type' value 'multi scan' changed
to 'multi-scan' according to
'/home/saulius/struct/CIF-dictionaries/cif_core.dic' dictionary named
'cif_core.dic' version 2.4.1 from 2010-06-29.

Automatic conversion script
Id: cif_fix_enum 1527 2010-12-29 10:47:43Z saulius 
;
_cod_original_cell_volume 1207.5(4)
_cod_original_sg_symbol_H-M P-1
_cod_database_code 7003328

loop_
_symmetry_equiv_pos_as_xyz
'x, y, z'
'-x, -y, -z'

loop_
_atom_site_label
_atom_site_type_symbol
_atom_site_fract_x
_atom_site_fract_y
_atom_site_fract_z
_atom_site_U_iso_or_equiv
_atom_site_adp_type
_atom_site_occupancy
_atom_site_symmetry_multiplicity
_atom_site_calc_flag
_atom_site_refinement_flags
_atom_site_disorder_assembly
_atom_site_disorder_group
Re1 Re 0.60555(5) 0.10177(4) 0.32705(2) 0.0307(3) Uani 1 1 d . . .
Cl91 Cl 0.4519(5) 0.6548(4) 0.4380(2) 0.0662(9) Uani 1 1 d . . .
Cl92 Cl 0.0428(6) 0.4977(3) 0.3672(2) 0.0626(9) Uani 1 1 d . . .
S2 S 0.4411(4) 0.3041(3) -0.00187(17) 0.0395(6) Uani 1 1 d . . .
O1 O 0.4944(13) 0.3534(8) 0.3427(5) 0.0475(19) Uani 1 1 d . . .
O2 O 0.3123(13) 0.0056(10) 0.4457(5) 0.051(2) Uani 1 1 d . . .
O3 O 0.9364(13) 0.2399(8) 0.4742(5) 0.049(2) Uani 1 1 d . . .
O11 O 0.4780(13) 0.3102(10) 0.0855(6) 0.054(2) Uani 1 1 d . . .
O12 O 0.2948(11) 0.3664(8) -0.0269(5) 0.0413(17) Uani 1 1 d . . .
O13 O 0.6397(8) 0.3863(4) -0.0277(2) 0.048(2) Uani 1 1 d G . .
O14 O 0.3951(7) 0.1752(5) -0.04902(19) 0.062(3) Uani 1 1 d G . .
N1 N 0.8143(4) 0.1720(3) 0.24303(18) 0.0344(19) Uani 1 1 d G . .
N2 N 0.9864(5) 0.3102(4) 0.1741(2) 0.039(2) Uani 1 1 d G . .
N3 N 0.3802(4) -0.0078(3) 0.22087(19) 0.0349(19) Uani 1 1 d G . .
N4 N 0.2165(5) -0.0841(3) 0.0966(2) 0.0319(18) Uani 1 1 d G . .
N5 N 0.6980(5) -0.0731(3) 0.3135(2) 0.038(2) Uani 1 1 d G . .
N6 N 0.7231(8) -0.2675(4) 0.2744(3) 0.0339(18) Uani 1 1 d G . .
C1 C 0.5322(6) 0.2549(3) 0.33584(19) 0.035(2) Uani 1 1 d G . .
C2 C 0.4171(6) 0.0396(4) 0.3996(2) 0.041(3) Uani 1 1 d G . .
C3 C 0.8125(6) 0.1892(4) 0.41774(17) 0.044(3) Uani 1 1 d G . .
C11 C 0.8195(4) 0.2704(3) 0.2044(2) 0.030(2) Uani 1 1 d G . .
H11 H 0.7156 0.3085 0.1989 0.036 Uiso 1 1 calc R . .
C12 C 0.9896(17) 0.1445(12) 0.2350(8) 0.046(3) Uani 1 1 d . . .
H12 H 1.0277 0.0771 0.2565 0.055 Uiso 1 1 calc R . .
C13 C 1.0998(17) 0.2298(12) 0.1911(7) 0.042(2) Uani 1 1 d . . .
H13 H 1.2255 0.2332 0.1757 0.051 Uiso 1 1 calc R . .
C14 C 1.048(2) 0.4227(12) 0.1303(8) 0.047(3) Uani 1 1 d . . .
H14A H 0.9303 0.4458 0.1100 0.071 Uiso 1 1 calc R . .
H14B H 1.1105 0.3987 0.0842 0.071 Uiso 1 1 calc R . .
H14C H 1.1439 0.4979 0.1676 0.071 Uiso 1 1 calc R . .
C21 C 0.3722(15) 0.0048(9) 0.1435(6) 0.030(2) Uani 1 1 d . . .
H21 H 0.4679 0.0706 0.1237 0.036 Uiso 1 1 calc R . .
C22 C 0.2167(15) -0.1111(11) 0.2227(6) 0.037(2) Uani 1 1 d . . .
H22 H 0.1807 -0.1440 0.2707 0.044 Uiso 1 1 calc R . .
C23 C 0.1105(14) -0.1613(11) 0.1454(7) 0.040(2) Uani 1 1 d . . .
H23 H -0.0093 -0.2334 0.1295 0.049 Uiso 1 1 calc R . .
C24 C 0.1681(18) -0.1054(12) 0.0059(7) 0.043(3) Uani 1 1 d . . .
H24A H 0.2305 -0.0237 -0.0137 0.064 Uiso 1 1 calc R . .
H24B H 0.0229 -0.1327 -0.0108 0.064 Uiso 1 1 calc R . .
H24C H 0.2193 -0.1737 -0.0175 0.064 Uiso 1 1 calc R . .
C31 C 0.6452(16) -0.1727(10) 0.2546(6) 0.032(2) Uani 1 1 d . . .
H31 H 0.5630 -0.1788 0.2043 0.039 Uiso 1 1 calc R . .
C32 C 0.8204(15) -0.1054(10) 0.3751(7) 0.035(2) Uani 1 1 d . . .
H32 H 0.8819 -0.0516 0.4264 0.042 Uiso 1 1 calc R . .
C33 C 0.8363(17) -0.2229(11) 0.3501(7) 0.041(2) Uani 1 1 d . . .
H33 H 0.9115 -0.2667 0.3793 0.049 Uiso 1 1 calc R . .
C34 C 0.686(2) -0.3947(12) 0.2241(8) 0.048(3) Uani 1 1 d . . .
H34A H 0.8132 -0.4051 0.2134 0.072 Uiso 1 1 calc R . .
H34B H 0.6015 -0.4001 0.1722 0.072 Uiso 1 1 calc R . .
H34C H 0.6175 -0.4642 0.2527 0.072 Uiso 1 1 calc R . .
C90 C 0.2498(18) 0.5197(12) 0.4429(8) 0.047(3) Uani 1 1 d . . .
H90A H 0.2095 0.5304 0.4973 0.057 Uiso 1 1 calc R . .
H90B H 0.2912 0.4403 0.4367 0.057 Uiso 1 1 calc R . .
H1S H 0.6794 0.4503 -0.0128 0.057 Uiso 1 1 d G . .

loop_
_atom_site_aniso_label
_atom_site_aniso_U_11
_atom_site_aniso_U_22
_atom_site_aniso_U_33
_atom_site_aniso_U_23
_atom_site_aniso_U_13
_atom_site_aniso_U_12
Re1 0.0289(4) 0.0317(4) 0.0289(4) 0.0020(2) -0.0018(2) 0.0095(2)
Cl91 0.0522(19) 0.063(2) 0.070(2) 0.0041(17) 0.0106(16) 0.0017(15)
Cl92 0.066(2) 0.0523(17) 0.0573(19) -0.0002(14) -0.0140(16) 0.0143(15)
S2 0.0358(14) 0.0367(13) 0.0439(15) 0.0075(11) 0.0032(11) 0.0097(11)
O1 0.053(5) 0.034(4) 0.053(5) 0.002(3) 0.003(4) 0.015(4)
O2 0.043(5) 0.080(6) 0.027(4) 0.018(4) 0.009(3) 0.010(4)
O3 0.046(5) 0.048(5) 0.037(4) -0.003(3) -0.021(4) 0.005(4)
O11 0.041(5) 0.072(6) 0.049(5) 0.020(4) 0.002(4) 0.016(4)
O12 0.031(4) 0.046(4) 0.044(4) 0.010(3) -0.002(3) 0.010(3)
O13 0.039(5) 0.045(4) 0.063(6) 0.012(4) 0.013(4) 0.015(4)
O14 0.064(6) 0.043(5) 0.075(7) -0.004(4) 0.023(5) 0.015(4)
N1 0.026(4) 0.031(4) 0.037(5) -0.001(4) -0.002(4) 0.002(3)
N2 0.036(5) 0.038(4) 0.033(5) 0.000(4) -0.002(4) 0.004(4)
N3 0.027(4) 0.039(5) 0.032(5) -0.008(4) -0.004(3) 0.009(4)
N4 0.034(4) 0.039(4) 0.023(4) 0.004(3) 0.000(3) 0.014(4)
N5 0.035(5) 0.032(5) 0.041(5) 0.006(4) -0.008(4) 0.008(4)
N6 0.039(5) 0.035(4) 0.028(4) 0.010(3) -0.002(4) 0.014(4)
C1 0.033(6) 0.026(5) 0.044(6) 0.005(4) 0.005(5) 0.007(4)
C2 0.043(6) 0.028(5) 0.044(6) -0.001(4) -0.025(5) 0.014(5)
C3 0.036(6) 0.051(6) 0.052(7) 0.007(5) 0.003(5) 0.026(5)
C11 0.022(4) 0.034(5) 0.031(5) 0.012(4) 0.000(4) 0.003(4)
C12 0.036(6) 0.052(7) 0.055(7) 0.004(5) 0.014(5) 0.022(5)
C13 0.038(6) 0.051(6) 0.036(6) 0.000(5) 0.007(5) 0.014(5)
C14 0.051(7) 0.038(6) 0.045(7) 0.007(5) 0.012(6) 0.001(5)
C21 0.031(5) 0.031(5) 0.026(5) -0.001(4) -0.009(4) 0.013(4)
C22 0.028(5) 0.045(6) 0.035(5) 0.016(4) 0.002(4) 0.005(4)
C23 0.016(4) 0.046(6) 0.050(7) 0.007(5) -0.008(4) 0.002(4)
C24 0.041(6) 0.057(7) 0.028(6) 0.004(5) -0.009(5) 0.020(5)
C31 0.039(6) 0.037(5) 0.026(5) 0.009(4) 0.005(4) 0.018(4)
C32 0.033(5) 0.030(5) 0.039(6) 0.014(4) -0.006(4) 0.007(4)
C33 0.039(6) 0.047(6) 0.038(6) 0.012(5) 0.001(5) 0.016(5)
C34 0.053(7) 0.044(6) 0.050(7) 0.005(5) 0.001(6) 0.025(5)
C90 0.041(6) 0.051(7) 0.047(7) 0.006(5) 0.004(5) 0.012(5)

loop_
_atom_type_symbol
_atom_type_description
_atom_type_scat_dispersion_real
_atom_type_scat_dispersion_imag
_atom_type_scat_source
C C 0.0181 0.0091 'International Tables Vol C Tables 4.2.6.8 and 6.1.1.4'
H H 0.0000 0.0000 'International Tables Vol C Tables 4.2.6.8 and 6.1.1.4'
Cl Cl 0.3639 0.7018 'International Tables Vol C Tables 4.2.6.8 and 6.1.1.4'
N N 0.0311 0.0180 'International Tables Vol C Tables 4.2.6.8 and 6.1.1.4'
O O 0.0492 0.0322 'International Tables Vol C Tables 4.2.6.8 and 6.1.1.4'
S S 0.3331 0.5567 'International Tables Vol C Tables 4.2.6.8 and 6.1.1.4'
Re Re -5.2083 5.8923 'International Tables Vol C Tables 4.2.6.8 and 6.1.1.4'

loop_
_geom_angle_atom_site_label_1
_geom_angle_atom_site_label_2
_geom_angle_atom_site_label_3
_geom_angle
_geom_angle_site_symmetry_1
_geom_angle_site_symmetry_3
_geom_angle_publ_flag
C1 Re1 C3 87.06(12) . . ?
C1 Re1 C2 87.20(13) . . ?
C3 Re1 C2 91.11(12) . . ?
C1 Re1 N5 177.82(17) . . ?
C3 Re1 N5 93.02(13) . . ?
C2 Re1 N5 94.97(13) . . ?
C1 Re1 N3 96.70(13) . . ?
C3 Re1 N3 175.98(18) . . ?
C2 Re1 N3 90.49(13) . . ?
N5 Re1 N3 83.17(11) . . ?
C1 Re1 N1 92.36(12) . . ?
C3 Re1 N1 89.87(13) . . ?
C2 Re1 N1 178.90(16) . . ?
N5 Re1 N1 85.47(11) . . ?
N3 Re1 N1 88.56(10) . . ?
O14 S2 O11 114.8(4) . . ?
O14 S2 O12 111.5(4) . . ?
O11 S2 O12 112.5(5) . . ?
O14 S2 O13 104.4(3) . . ?
O11 S2 O13 107.7(4) . . ?
O12 S2 O13 105.0(4) . . ?
C11 N1 C12 105.9(6) . . ?
C11 N1 Re1 125.16(8) . . ?
C12 N1 Re1 127.4(6) . . ?
C11 N2 C13 108.5(5) . . ?
C11 N2 C14 126.7(6) . . ?
C13 N2 C14 124.7(8) . . ?
C21 N3 C22 104.8(6) . . ?
C21 N3 Re1 130.2(5) . . ?
C22 N3 Re1 125.0(5) . . ?
C21 N4 C23 108.0(7) . . ?
C21 N4 C24 127.1(7) . . ?
C23 N4 C24 124.8(7) . . ?
C31 N5 C32 105.1(7) . . ?
C31 N5 Re1 130.2(5) . . ?
C32 N5 Re1 124.5(5) . . ?
C31 N6 C33 107.6(7) . . ?
C31 N6 C34 125.6(7) . . ?
C33 N6 C34 126.7(7) . . ?
O1 C1 Re1 177.3(6) . . ?
O2 C2 Re1 176.8(5) . . ?
O3 C3 Re1 178.1(6) . . ?
N1 C11 N2 111.7 . . ?
C13 C12 N1 109.3(10) . . ?
C12 C13 N2 104.5(9) . . ?
N3 C21 N4 112.4(8) . . ?
N3 C22 C23 110.5(9) . . ?
N4 C23 C22 104.4(8) . . ?
N5 C31 N6 111.2(8) . . ?
C33 C32 N5 109.7(9) . . ?
C32 C33 N6 106.4(9) . . ?
Cl91 C90 Cl92 112.7(7) . . ?

loop_
_geom_bond_atom_site_label_1
_geom_bond_atom_site_label_2
_geom_bond_distance
_geom_bond_site_symmetry_2
_geom_bond_publ_flag
Re1 C1 1.882(3) . ?
Re1 C3 1.910(3) . ?
Re1 C2 1.941(3) . ?
Re1 N5 2.185(3) . ?
Re1 N3 2.191(3) . ?
Re1 N1 2.199(3) . ?
Cl91 C90 1.735(12) . ?
Cl92 C90 1.762(12) . ?
S2 O14 1.442(5) . ?
S2 O11 1.445(9) . ?
S2 O12 1.453(8) . ?
S2 O13 1.568(5) . ?
O1 C1 1.175(9) . ?
O2 C2 1.152(8) . ?
O3 C3 1.165(8) . ?
N1 C11 1.3109 . ?
N1 C12 1.384(11) . ?
N2 C11 1.3185 . ?
N2 C13 1.388(13) . ?
N2 C14 1.484(12) . ?
N3 C21 1.316(10) . ?
N3 C22 1.357(10) . ?
N4 C21 1.318(10) . ?
N4 C23 1.369(12) . ?
N4 C24 1.490(11) . ?
N5 C31 1.299(11) . ?
N5 C32 1.417(10) . ?
N6 C31 1.365(10) . ?
N6 C33 1.365(12) . ?
N6 C34 1.459(13) . ?
C12 C13 1.372(17) . ?
C22 C23 1.375(15) . ?
C32 C33 1.335(16) . ?
